data_4025967
loop_
_publ_author_name
'Gaosheng Yang'
'Yue Shen'
'Kui Li'
'Yongxian Sun'
'Yuanyuan Hua'

_publ_section_title
;
 AlCl3-Promoted Highly Regio- and Diastereoselective [3 + 2]
 Cycloadditions of Activated Cyclopropanes and Aromatic Aldehydes:
 Construction of 2,5-Diaryl-3,3,4-trisubstituted Tetrahydrofurans
;
_journal_name_full 'Journal of Organic Chemistry'
_journal_page_first 229
_journal_page_last 233
_journal_paper_doi 10.1021/jo1020773
_journal_volume 76
_journal_year 2011
_chemical_formula_sum 'C29 H28 O6'
_chemical_formula_weight 472.51
_chemical_name_systematic
; 
 Diethyl r-4-benzoyl-t-2,c-5-diphenyltetrahydrofuran-3,3-dicarboxylate 
;
_space_group_IT_number 14
_symmetry_cell_setting monoclinic
_symmetry_space_group_name_Hall '-P 2ybc'
_symmetry_space_group_name_H-M 'P 1 21/c 1'
_atom_sites_solution_hydrogens geom
_atom_sites_solution_primary direct
_atom_sites_solution_secondary difmap
_audit_creation_method SHELXL-97
_cell_angle_alpha 90.00
_cell_angle_beta 95.4980(10)
_cell_angle_gamma 90.00
_cell_formula_units_Z 4
_cell_length_a 19.5178(19)
_cell_length_b 8.2127(8)
_cell_length_c 15.4641(15)
_cell_measurement_temperature 293(2)
_cell_volume 2467.4(4)
_computing_structure_refinement 'SHELXL-97 (Sheldrick, 1997)'
_computing_structure_solution 'SHELXS-97 (Sheldrick, 1990)'
_diffrn_ambient_temperature 293(2)
_diffrn_measured_fraction_theta_full 0.991
_diffrn_measured_fraction_theta_max 0.991
_diffrn_radiation_monochromator graphite
_diffrn_radiation_source 'fine-focus sealed tube'
_diffrn_radiation_type MoK\a
_diffrn_radiation_wavelength 0.71073
_diffrn_reflns_av_R_equivalents 0.0366
_diffrn_reflns_av_sigmaI/netI 0.0363
_diffrn_reflns_limit_h_max 24
_diffrn_reflns_limit_h_min -25
_diffrn_reflns_limit_k_max 10
_diffrn_reflns_limit_k_min -10
_diffrn_reflns_limit_l_max 18
_diffrn_reflns_limit_l_min -20
_diffrn_reflns_number 20987
_diffrn_reflns_theta_full 27.70
_diffrn_reflns_theta_max 27.70
_diffrn_reflns_theta_min 2.10
_exptl_absorpt_coefficient_mu 0.089
_exptl_absorpt_correction_T_max 1.000000
_exptl_absorpt_correction_T_min 0.841262
_exptl_absorpt_correction_type multi-scan
_exptl_absorpt_process_details sadabs
_exptl_crystal_density_diffrn 1.272
_exptl_crystal_F_000 1000
_exptl_crystal_size_max 0.36
_exptl_crystal_size_mid 0.29
_exptl_crystal_size_min 0.22
_refine_diff_density_max 0.292
_refine_diff_density_min -0.192
_refine_diff_density_rms 0.034
_refine_ls_extinction_coef 0.0073(11)
_refine_ls_extinction_expression Fc^*^=kFc[1+0.001xFc^2^\l^3^/sin(2\q)]^-1/4^
_refine_ls_extinction_method SHELXL
_refine_ls_goodness_of_fit_ref 1.256
_refine_ls_hydrogen_treatment constr
_refine_ls_matrix_type full
_refine_ls_number_parameters 319
_refine_ls_number_reflns 5733
_refine_ls_number_restraints 0
_refine_ls_restrained_S_all 1.256
_refine_ls_R_factor_all 0.0791
_refine_ls_R_factor_gt 0.0463
_refine_ls_shift/su_max 0.000
_refine_ls_shift/su_mean 0.000
_refine_ls_structure_factor_coef Fsqd
_refine_ls_weighting_details 'calc w=1/[\s^2^(Fo^2^)+(0.0571P)^2^+0.0000P] where P=(Fo^2^+2Fc^2^)/3'
_refine_ls_weighting_scheme calc
_refine_ls_wR_factor_gt 0.1211
_refine_ls_wR_factor_ref 0.1357
_reflns_number_gt 3725
_reflns_number_total 5733
_reflns_threshold_expression >2sigma(I)
_cod_data_source_file jo1020773_si_003.cif
_cod_data_source_block 90922a
_cod_original_sg_symbol_H-M 'P 1 21/c 1 '
_cod_database_code 4025967

loop_
_symmetry_equiv_pos_as_xyz
'x, y, z'
'-x, y+1/2, -z+1/2'
'-x, -y, -z'
'x, -y-1/2, z-1/2'

loop_
_atom_site_label
_atom_site_type_symbol
_atom_site_fract_x
_atom_site_fract_y
_atom_site_fract_z
_atom_site_U_iso_or_equiv
_atom_site_adp_type
_atom_site_occupancy
_atom_site_symmetry_multiplicity
_atom_site_calc_flag
_atom_site_refinement_flags
C1 C 0.23589(10) -0.1124(2) 0.76020(11) 0.0642(5) Uani 1 1 d .
H1 H 0.2175 -0.0198 0.7836 0.077 Uiso 1 1 calc R
O1 O 0.18092(6) -0.04045(12) 0.53170(7) 0.0590(3) Uani 1 1 d .
C2 C 0.26200(11) -0.2357(3) 0.81459(12) 0.0759(6) Uani 1 1 d .
H2 H 0.2612 -0.2253 0.8744 0.091 Uiso 1 1 calc R
O2 O 0.33852(6) -0.01481(14) 0.51608(7) 0.0619(3) Uani 1 1 d .
C3 C 0.28901(9) -0.3729(2) 0.78100(12) 0.0677(5) Uani 1 1 d .
H3 H 0.3070 -0.4552 0.8178 0.081 Uiso 1 1 calc R
O3 O 0.28719(6) 0.26725(15) 0.38063(7) 0.0645(3) Uani 1 1 d .
C4 C 0.28945(9) -0.3882(2) 0.69308(12) 0.0636(5) Uani 1 1 d .
H4 H 0.3073 -0.4818 0.6700 0.076 Uiso 1 1 calc R
O4 O 0.32263(5) 0.39882(12) 0.50399(7) 0.0524(3) Uani 1 1 d .
C5 C 0.26346(9) -0.26532(19) 0.63818(11) 0.0552(4) Uani 1 1 d .
H5 H 0.2639 -0.2771 0.5784 0.066 Uiso 1 1 calc R
O5 O 0.15424(6) 0.35763(14) 0.60247(8) 0.0679(4) Uani 1 1 d .
C6 C 0.23696(8) -0.12576(17) 0.67139(10) 0.0468(4) Uani 1 1 d .
O6 O 0.16581(5) 0.45810(12) 0.47085(7) 0.0560(3) Uani 1 1 d .
C7 C 0.21045(8) 0.01425(17) 0.61439(10) 0.0483(4) Uani 1 1 d .
H7 H 0.1743 0.0690 0.6432 0.058 Uiso 1 1 calc R
C8 C 0.26431(7) 0.14355(16) 0.59525(9) 0.0421(3) Uani 1 1 d .
H8 H 0.2697 0.2241 0.6422 0.051 Uiso 1 1 calc R
C9 C 0.33387(8) 0.07191(17) 0.57900(10) 0.0449(4) Uani 1 1 d .
C10 C 0.39666(8) 0.11832(18) 0.63617(10) 0.0481(4) Uani 1 1 d .
C11 C 0.45977(9) 0.0997(2) 0.60353(13) 0.0689(5) Uani 1 1 d .
H11 H 0.4617 0.0532 0.5490 0.083 Uiso 1 1 calc R
C12 C 0.51955(10) 0.1486(3) 0.65043(16) 0.0881(7) Uani 1 1 d .
H12 H 0.5615 0.1369 0.6273 0.106 Uiso 1 1 calc R
C13 C 0.51721(12) 0.2148(3) 0.73152(16) 0.0921(7) Uani 1 1 d .
H13 H 0.5576 0.2483 0.7633 0.111 Uiso 1 1 calc R
C14 C 0.45568(12) 0.2313(3) 0.76552(13) 0.0845(6) Uani 1 1 d .
H14 H 0.4545 0.2749 0.8209 0.101 Uiso 1 1 calc R
C15 C 0.39487(10) 0.1840(2) 0.71850(11) 0.0630(5) Uani 1 1 d .
H15 H 0.3531 0.1962 0.7421 0.076 Uiso 1 1 calc R
C16 C 0.22973(7) 0.22196(16) 0.51104(9) 0.0410(3) Uani 1 1 d .
C17 C 0.28191(8) 0.29683(18) 0.45553(10) 0.0460(4) Uani 1 1 d .
C18 C 0.38024(9) 0.4690(2) 0.46379(12) 0.0684(5) Uani 1 1 d .
H18A H 0.3637 0.5298 0.4122 0.082 Uiso 1 1 calc R
H18B H 0.4108 0.3837 0.4472 0.082 Uiso 1 1 calc R
C19 C 0.41731(10) 0.5789(2) 0.52879(14) 0.0828(6) Uani 1 1 d .
H19A H 0.3871 0.6651 0.5431 0.124 Uiso 1 1 calc R
H19B H 0.4567 0.6244 0.5050 0.124 Uiso 1 1 calc R
H19C H 0.4320 0.5182 0.5803 0.124 Uiso 1 1 calc R
C20 C 0.17935(8) 0.35332(17) 0.53486(10) 0.0455(4) Uani 1 1 d .
C21 C 0.11185(10) 0.5779(2) 0.48357(12) 0.0724(5) Uani 1 1 d .
H21A H 0.0762 0.5276 0.5141 0.087 Uiso 1 1 calc R
H21B H 0.1312 0.6678 0.5185 0.087 Uiso 1 1 calc R
C22 C 0.08288(13) 0.6370(3) 0.40092(14) 0.1049(8) Uani 1 1 d .
H22A H 0.1181 0.6894 0.3716 0.157 Uiso 1 1 calc R
H22B H 0.0470 0.7138 0.4093 0.157 Uiso 1 1 calc R
H22C H 0.0641 0.5475 0.3664 0.157 Uiso 1 1 calc R
C23 C 0.19084(8) 0.07448(17) 0.46451(10) 0.0462(4) Uani 1 1 d .
H23 H 0.2216 0.0248 0.4255 0.055 Uiso 1 1 calc R
C24 C 0.12384(8) 0.11394(18) 0.41180(10) 0.0472(4) Uani 1 1 d .
C25 C 0.12323(10) 0.1410(2) 0.32369(11) 0.0683(5) Uani 1 1 d .
H25 H 0.1637 0.1307 0.2970 0.082 Uiso 1 1 calc R
C26 C 0.06287(11) 0.1833(3) 0.27480(13) 0.0907(7) Uani 1 1 d .
H26 H 0.0630 0.2022 0.2155 0.109 Uiso 1 1 calc R
C27 C 0.00295(11) 0.1973(3) 0.31341(13) 0.0855(6) Uani 1 1 d .
H27 H -0.0374 0.2281 0.2806 0.103 Uiso 1 1 calc R
C28 C 0.00227(9) 0.1661(2) 0.40013(13) 0.0700(5) Uani 1 1 d .
H28 H -0.0388 0.1720 0.4259 0.084 Uiso 1 1 calc R
C29 C 0.06270(9) 0.1257(2) 0.44969(11) 0.0575(4) Uani 1 1 d .
H29 H 0.0622 0.1064 0.5089 0.069 Uiso 1 1 calc R

loop_
_atom_site_aniso_label
_atom_site_aniso_U_11
_atom_site_aniso_U_22
_atom_site_aniso_U_33
_atom_site_aniso_U_23
_atom_site_aniso_U_13
_atom_site_aniso_U_12
C1 0.0834(13) 0.0550(10) 0.0568(11) 0.0004(8) 0.0200(9) -0.0060(9)
O1 0.0622(7) 0.0471(6) 0.0649(7) 0.0099(5) -0.0076(6) -0.0108(5)
C2 0.0928(15) 0.0849(14) 0.0508(11) 0.0120(10) 0.0106(10) -0.0173(12)
O2 0.0561(7) 0.0660(7) 0.0646(7) -0.0173(6) 0.0103(6) 0.0117(6)
C3 0.0638(12) 0.0650(11) 0.0737(13) 0.0256(10) 0.0037(9) -0.0070(9)
O3 0.0716(8) 0.0748(8) 0.0502(7) -0.0040(6) 0.0221(6) -0.0090(6)
C4 0.0641(11) 0.0512(9) 0.0759(13) 0.0111(9) 0.0098(9) 0.0025(8)
O4 0.0467(6) 0.0566(6) 0.0555(7) 0.0021(5) 0.0131(5) -0.0103(5)
C5 0.0634(11) 0.0510(9) 0.0517(9) 0.0031(7) 0.0075(8) -0.0010(8)
O5 0.0759(9) 0.0662(8) 0.0663(8) 0.0030(6) 0.0312(7) 0.0220(6)
C6 0.0488(9) 0.0422(8) 0.0506(9) 0.0025(7) 0.0105(7) -0.0064(7)
O6 0.0586(7) 0.0480(6) 0.0616(7) 0.0036(5) 0.0070(5) 0.0136(5)
C7 0.0483(9) 0.0443(8) 0.0538(9) 0.0003(7) 0.0132(7) -0.0013(7)
C8 0.0434(8) 0.0397(7) 0.0441(8) -0.0026(6) 0.0089(6) 0.0010(6)
C9 0.0484(9) 0.0399(8) 0.0475(9) 0.0026(7) 0.0101(7) 0.0026(6)
C10 0.0480(9) 0.0477(8) 0.0488(9) 0.0099(7) 0.0061(7) 0.0028(7)
C11 0.0482(10) 0.0878(13) 0.0713(12) 0.0050(10) 0.0090(9) 0.0083(9)
C12 0.0474(12) 0.1151(18) 0.1012(18) 0.0186(14) 0.0036(11) -0.0011(11)
C13 0.0649(15) 0.1088(18) 0.0974(18) 0.0186(14) -0.0196(13) -0.0155(12)
C14 0.0866(17) 0.0974(16) 0.0650(13) -0.0002(11) -0.0156(11) -0.0075(12)
C15 0.0607(11) 0.0740(11) 0.0536(10) 0.0046(9) 0.0026(8) 0.0000(9)
C16 0.0400(8) 0.0411(7) 0.0432(8) -0.0004(6) 0.0109(6) 0.0019(6)
C17 0.0452(9) 0.0449(8) 0.0488(9) 0.0025(7) 0.0092(7) 0.0042(7)
C18 0.0527(10) 0.0782(12) 0.0766(12) 0.0137(10) 0.0184(9) -0.0131(9)
C19 0.0600(12) 0.0698(12) 0.1214(18) -0.0127(12) 0.0233(12) -0.0163(9)
C20 0.0419(8) 0.0414(8) 0.0539(9) -0.0010(7) 0.0078(7) 0.0009(6)
C21 0.0730(13) 0.0610(11) 0.0813(13) -0.0047(9) -0.0020(10) 0.0293(9)
C22 0.1125(19) 0.1100(19) 0.0877(16) -0.0005(14) -0.0129(14) 0.0528(15)
C23 0.0457(9) 0.0417(8) 0.0519(9) -0.0022(7) 0.0087(7) -0.0001(6)
C24 0.0456(9) 0.0490(8) 0.0474(9) -0.0061(7) 0.0066(7) -0.0023(7)
C25 0.0539(11) 0.1017(15) 0.0499(10) -0.0085(10) 0.0084(8) -0.0024(10)
C26 0.0698(14) 0.149(2) 0.0515(11) -0.0001(12) -0.0022(10) 0.0037(14)
C27 0.0613(13) 0.1242(19) 0.0673(13) -0.0082(12) -0.0127(10) 0.0138(12)
C28 0.0475(11) 0.0886(13) 0.0745(13) -0.0122(10) 0.0087(9) 0.0068(9)
C29 0.0507(10) 0.0687(11) 0.0543(10) -0.0023(8) 0.0109(8) 0.0015(8)

loop_
_atom_type_symbol
_atom_type_description
_atom_type_scat_dispersion_real
_atom_type_scat_dispersion_imag
_atom_type_scat_source
C C 0.0033 0.0016 'International Tables Vol C Tables 4.2.6.8 and 6.1.1.4'
H H 0.0000 0.0000 'International Tables Vol C Tables 4.2.6.8 and 6.1.1.4'
O O 0.0106 0.0060 'International Tables Vol C Tables 4.2.6.8 and 6.1.1.4'

loop_
_geom_angle_atom_site_label_1
_geom_angle_atom_site_label_2
_geom_angle_atom_site_label_3
_geom_angle
C6 C1 C2 120.51(17)
C6 C1 H1 119.7
C2 C1 H1 119.7
C7 O1 C23 111.88(11)
C3 C2 C1 120.36(17)
C3 C2 H2 119.8
C1 C2 H2 119.8
C2 C3 C4 119.57(17)
C2 C3 H3 120.2
C4 C3 H3 120.2
C3 C4 C5 120.43(17)
C3 C4 H4 119.8
C5 C4 H4 119.8
C17 O4 C18 116.87(12)
C6 C5 C4 120.47(16)
C6 C5 H5 119.8
C4 C5 H5 119.8
C5 C6 C1 118.65(15)
C5 C6 C7 122.43(14)
C1 C6 C7 118.92(14)
C20 O6 C21 115.55(12)
O1 C7 C6 111.75(12)
O1 C7 C8 105.63(11)
C6 C7 C8 115.76(12)
O1 C7 H7 107.8
C6 C7 H7 107.8
C8 C7 H7 107.8
C9 C8 C7 113.60(11)
C9 C8 C16 110.23(11)
C7 C8 C16 101.40(11)
C9 C8 H8 110.4
C7 C8 H8 110.4
C16 C8 H8 110.4
O2 C9 C10 120.28(14)
O2 C9 C8 119.63(14)
C10 C9 C8 119.93(13)
C11 C10 C15 118.67(16)
C11 C10 C9 117.74(15)
C15 C10 C9 123.55(15)
C12 C11 C10 121.05(19)
C12 C11 H11 119.5
C10 C11 H11 119.5
C13 C12 C11 119.8(2)
C13 C12 H12 120.1
C11 C12 H12 120.1
C14 C13 C12 120.0(2)
C14 C13 H13 120.0
C12 C13 H13 120.0
C13 C14 C15 120.7(2)
C13 C14 H14 119.6
C15 C14 H14 119.6
C14 C15 C10 119.68(18)
C14 C15 H15 120.2
C10 C15 H15 120.2
C17 C16 C20 109.34(11)
C17 C16 C8 112.38(12)
C20 C16 C8 109.24(11)
C17 C16 C23 111.95(11)
C20 C16 C23 111.21(12)
C8 C16 C23 102.57(11)
O3 C17 O4 124.66(14)
O3 C17 C16 125.97(14)
O4 C17 C16 109.35(12)
O4 C18 C19 107.33(15)
O4 C18 H18A 110.2
C19 C18 H18A 110.2
O4 C18 H18B 110.2
C19 C18 H18B 110.2
H18A C18 H18B 108.5
C18 C19 H19A 109.5
C18 C19 H19B 109.5
H19A C19 H19B 109.5
C18 C19 H19C 109.5
H19A C19 H19C 109.5
H19B C19 H19C 109.5
O5 C20 O6 124.53(14)
O5 C20 C16 123.92(14)
O6 C20 C16 111.53(12)
C22 C21 O6 109.55(15)
C22 C21 H21A 109.8
O6 C21 H21A 109.8
C22 C21 H21B 109.8
O6 C21 H21B 109.8
H21A C21 H21B 108.2
C21 C22 H22A 109.5
C21 C22 H22B 109.5
H22A C22 H22B 109.5
C21 C22 H22C 109.5
H22A C22 H22C 109.5
H22B C22 H22C 109.5
O1 C23 C24 111.32(12)
O1 C23 C16 105.65(11)
C24 C23 C16 116.02(12)
O1 C23 H23 107.8
C24 C23 H23 107.8
C16 C23 H23 107.8
C25 C24 C29 118.77(15)
C25 C24 C23 119.56(14)
C29 C24 C23 121.66(14)
C24 C25 C26 120.47(17)
C24 C25 H25 119.8
C26 C25 H25 119.8
C27 C26 C25 120.14(19)
C27 C26 H26 119.9
C25 C26 H26 119.9
C28 C27 C26 120.10(19)
C28 C27 H27 119.9
C26 C27 H27 119.9
C27 C28 C29 120.03(17)
C27 C28 H28 120.0
C29 C28 H28 120.0
C28 C29 C24 120.44(16)
C28 C29 H29 119.8
C24 C29 H29 119.8

loop_
_geom_bond_atom_site_label_1
_geom_bond_atom_site_label_2
_geom_bond_distance
C1 C6 1.380(2)
C1 C2 1.382(3)
C1 H1 0.9300
O1 C7 1.4241(17)
O1 C23 1.4307(17)
C2 C3 1.367(3)
C2 H2 0.9300
O2 C9 1.2162(17)
C3 C4 1.366(2)
C3 H3 0.9300
O3 C17 1.1975(17)
C4 C5 1.383(2)
C4 H4 0.9300
O4 C17 1.3344(18)
O4 C18 1.4551(18)
C5 C6 1.377(2)
C5 H5 0.9300
O5 C20 1.1971(17)
C6 C7 1.510(2)
O6 C20 1.3191(17)
O6 C21 1.4680(18)
C7 C8 1.5427(19)
C7 H7 0.9800
C8 C9 1.5225(19)
C8 C16 1.548(2)
C8 H8 0.9800
C9 C10 1.490(2)
C10 C11 1.384(2)
C10 C15 1.386(2)
C11 C12 1.374(3)
C11 H11 0.9300
C12 C13 1.371(3)
C12 H12 0.9300
C13 C14 1.363(3)
C13 H13 0.9300
C14 C15 1.387(3)
C14 H14 0.9300
C15 H15 0.9300
C16 C17 1.523(2)
C16 C20 1.5283(19)
C16 C23 1.567(2)
C18 C19 1.486(3)
C18 H18A 0.9700
C18 H18B 0.9700
C19 H19A 0.9600
C19 H19B 0.9600
C19 H19C 0.9600
C21 C22 1.432(2)
C21 H21A 0.9700
C21 H21B 0.9700
C22 H22A 0.9600
C22 H22B 0.9600
C22 H22C 0.9600
C23 C24 1.508(2)
C23 H23 0.9800
C24 C25 1.379(2)
C24 C29 1.382(2)
C25 C26 1.382(3)
C25 H25 0.9300
C26 C27 1.368(3)
C26 H26 0.9300
C27 C28 1.367(3)
C27 H27 0.9300
C28 C29 1.384(2)
C28 H28 0.9300
C29 H29 0.9300
